data_4060953
loop_
_publ_author_name
'Huynh, Han Vinh'
'Neo, Tiong Cheng'
'Tan, Geok Kheng'

_publ_section_title
;
 Mixed Dicarboxylato--Bis(carbene) Complexes of Palladium(II):
 Synthesis, Structures, Trans--Cis Isomerism, and Catalytic Activity
;
_journal_coden_ASTM ORGND7
_journal_issue 5
_journal_name_full Organometallics
_journal_page_first 1298
_journal_page_last 1302
_journal_paper_doi 10.1021/om0510369
_journal_volume 25
_journal_year 2006
_chemical_formula_sum 'C25 H26 F6 N4 O5 Pd'
_chemical_formula_weight 682.90
_space_group_IT_number 15
_symmetry_cell_setting monoclinic
_symmetry_space_group_name_Hall '-C 2yc'
_symmetry_space_group_name_H-M 'C 1 2/c 1'
_cell_angle_alpha 90.00
_cell_angle_beta 106.5660(10)
_cell_angle_gamma 90.00
_cell_formula_units_Z 4
_cell_length_a 17.7749(10)
_cell_length_b 13.2977(7)
_cell_length_c 12.9440(7)
_cell_measurement_temperature 223(2)
_cell_volume 2932.5(3)
_diffrn_ambient_temperature 223(2)
_exptl_crystal_density_diffrn 1.547
_cod_duplicate_entry 4074946
_cod_depositor_comments
;
The following automatic conversions were performed:
'_symmetry_cell_setting' value 'Monoclinic' changed to 'monoclinic'
according to '/home/saulius/struct/CIF-dictionaries/cif_core.dic'
dictionary named 'cif_core.dic' version 2.4.1 from 2010-06-29.

Automatic conversion script
Id: cif_fix_enum 1527 2010-12-29 10:47:43Z saulius 
;
_cod_original_sg_symbol_H-M 'C 2/c'
_cod_database_code 4060953

loop_
_symmetry_equiv_pos_as_xyz
'x, y, z'
'-x, y, -z+1/2'
'x+1/2, y+1/2, z'
'-x+1/2, y+1/2, -z+1/2'
'-x, -y, -z'
'x, -y, z-1/2'
'-x+1/2, -y+1/2, -z'
'x+1/2, -y+1/2, z-1/2'

loop_
_atom_site_label
_atom_site_type_symbol
_atom_site_fract_x
_atom_site_fract_y
_atom_site_fract_z
_atom_site_U_iso_or_equiv
_atom_site_adp_type
_atom_site_occupancy
_atom_site_symmetry_multiplicity
_atom_site_calc_flag
_atom_site_refinement_flags
_atom_site_disorder_assembly
_atom_site_disorder_group
Pd1 Pd 0.5000 0.433166(19) 0.2500 0.03719(12) Uani 1 2 d SU . .
O1 O 0.56675(13) 0.54584(16) 0.34345(17) 0.0496(5) Uani 1 1 d U . .
O2 O 0.65209(14) 0.54976(18) 0.24566(18) 0.0578(6) Uani 1 1 d U . .
N1 N 0.38227(13) 0.26842(18) 0.19959(18) 0.0437(5) Uani 1 1 d U . .
N2 N 0.42452(13) 0.30313(18) 0.06279(17) 0.0427(5) Uani 1 1 d U . .
C1 C 0.43146(14) 0.3284(2) 0.1658(2) 0.0381(5) Uani 1 1 d U . .
C2 C 0.34396(16) 0.2028(2) 0.1185(2) 0.0480(6) Uani 1 1 d U . .
C3 C 0.28854(19) 0.1282(3) 0.1147(3) 0.0643(9) Uani 1 1 d U . .
H3 H 0.2694 0.1140 0.1738 0.077 Uiso 1 1 calc R . .
C4 C 0.2632(2) 0.0762(3) 0.0183(4) 0.0761(12) Uani 1 1 d U . .
H4 H 0.2265 0.0242 0.0123 0.091 Uiso 1 1 calc R . .
C5 C 0.2900(3) 0.0980(3) -0.0697(4) 0.0790(11) Uani 1 1 d U . .
H5 H 0.2707 0.0608 -0.1335 0.095 Uiso 1 1 calc R . .
C6 C 0.3443(2) 0.1732(3) -0.0660(3) 0.0647(8) Uani 1 1 d U . .
H6 H 0.3621 0.1887 -0.1259 0.078 Uiso 1 1 calc R . .
C7 C 0.37129(17) 0.2245(2) 0.0309(2) 0.0487(6) Uani 1 1 d U . .
C8 C 0.3683(2) 0.2741(3) 0.3054(2) 0.0604(8) Uani 1 1 d U . .
H8A H 0.4019 0.2262 0.3538 0.091 Uiso 1 1 calc R . .
H8B H 0.3138 0.2584 0.2984 0.091 Uiso 1 1 calc R . .
H8C H 0.3799 0.3415 0.3342 0.091 Uiso 1 1 calc R . .
C9 C 0.4619(2) 0.3550(3) -0.0086(2) 0.0574(8) Uani 1 1 d U . .
H9A H 0.4964 0.4071 0.0312 0.086 Uiso 1 1 calc R . .
H9B H 0.4220 0.3851 -0.0678 0.086 Uiso 1 1 calc R . .
H9C H 0.4923 0.3072 -0.0368 0.086 Uiso 1 1 calc R . .
C10 C 0.62373(18) 0.5787(2) 0.3147(2) 0.0433(6) Uani 1 1 d U A .
C11 C 0.6621(2) 0.6699(3) 0.3794(3) 0.0708(10) Uani 1 1 d DU . .
F3 F 0.6554(4) 0.6713(4) 0.4761(4) 0.0884(18) Uani 0.70 1 d PDU A 1
F2 F 0.7342(4) 0.6803(8) 0.3871(7) 0.209(5) Uani 0.70 1 d PDU A 1
F1 F 0.6249(7) 0.7498(4) 0.3309(6) 0.212(5) Uani 0.70 1 d PDU A 1
F1A F 0.6365(10) 0.7105(9) 0.4563(11) 0.102(6) Uani 0.30 1 d PDU A 2
F2A F 0.6685(5) 0.7506(7) 0.3218(7) 0.0607(19) Uani 0.30 1 d PDU A 2
F3A F 0.7412(4) 0.6531(6) 0.4242(8) 0.076(3) Uani 0.30 1 d PDU A 2
C1S C 0.5220(10) -0.0348(12) 0.3534(12) 0.321(10) Uani 1 1 d U . .
H1SA H 0.5344 0.0170 0.4084 0.481 Uiso 1 1 calc R . .
H1SB H 0.5677 -0.0770 0.3604 0.481 Uiso 1 1 calc R . .
H1SC H 0.4789 -0.0755 0.3621 0.481 Uiso 1 1 calc R . .
C2S C 0.5000 0.0107(9) 0.2500 0.191(7) Uani 1 2 d SU . .
O1S O 0.5000 0.0954(9) 0.2500 0.340(9) Uani 1 2 d SU . .

loop_
_atom_site_aniso_label
_atom_site_aniso_U_11
_atom_site_aniso_U_22
_atom_site_aniso_U_33
_atom_site_aniso_U_23
_atom_site_aniso_U_13
_atom_site_aniso_U_12
Pd1 0.03198(17) 0.04547(19) 0.03547(17) 0.000 0.01177(11) 0.000
O1 0.0498(12) 0.0564(11) 0.0478(11) -0.0099(9) 0.0225(9) -0.0112(9)
O2 0.0525(13) 0.0813(15) 0.0437(11) -0.0051(10) 0.0204(10) -0.0043(10)
N1 0.0353(11) 0.0584(14) 0.0383(11) 0.0004(10) 0.0117(9) -0.0049(9)
N2 0.0366(11) 0.0572(13) 0.0333(10) 0.0008(9) 0.0083(8) -0.0023(9)
C1 0.0313(11) 0.0486(13) 0.0339(11) 0.0046(10) 0.0083(9) 0.0024(10)
C2 0.0358(13) 0.0556(16) 0.0500(15) -0.0012(12) 0.0081(11) -0.0036(12)
C3 0.0469(17) 0.070(2) 0.075(2) -0.0009(17) 0.0158(16) -0.0145(15)
C4 0.053(2) 0.072(2) 0.097(3) -0.016(2) 0.010(2) -0.0192(16)
C5 0.066(2) 0.085(2) 0.073(2) -0.032(2) -0.0019(19) -0.011(2)
C6 0.0570(19) 0.082(2) 0.0499(17) -0.0126(16) 0.0067(14) -0.0047(16)
C7 0.0385(14) 0.0612(17) 0.0429(14) -0.0029(12) 0.0061(11) -0.0014(12)
C8 0.0550(18) 0.087(2) 0.0464(15) -0.0019(15) 0.0258(14) -0.0160(16)
C9 0.0604(18) 0.077(2) 0.0378(14) 0.0045(13) 0.0187(13) -0.0093(16)
C10 0.0415(14) 0.0541(15) 0.0337(13) 0.0021(10) 0.0098(11) -0.0045(11)
C11 0.089(3) 0.072(2) 0.0591(19) -0.0083(17) 0.0328(19) -0.031(2)
F3 0.116(4) 0.099(4) 0.059(2) -0.044(2) 0.040(2) -0.052(3)
F2 0.185(8) 0.303(11) 0.201(8) -0.155(8) 0.154(7) -0.188(8)
F1 0.379(14) 0.060(3) 0.143(6) -0.006(3) -0.010(8) -0.029(6)
F1A 0.143(12) 0.078(8) 0.127(10) -0.057(7) 0.107(10) -0.063(7)
F2A 0.081(5) 0.042(4) 0.061(4) 0.012(3) 0.023(4) -0.016(3)
F3A 0.043(4) 0.048(3) 0.101(7) 0.012(4) -0.035(4) -0.017(3)
C1S 0.308(19) 0.352(17) 0.316(18) -0.008(14) 0.112(15) -0.137(15)
C2S 0.120(8) 0.076(5) 0.348(18) 0.000 0.018(11) 0.000
O1S 0.153(8) 0.155(8) 0.58(2) 0.000 -0.099(12) 0.000

loop_
_geom_bond_atom_site_label_1
_geom_bond_atom_site_label_2
_geom_bond_distance
_geom_bond_site_symmetry_2
_geom_bond_publ_flag
Pd1 C1 1.963(3) . ?
Pd1 C1 1.963(3) 2_655 ?
Pd1 O1 2.073(2) . ?
Pd1 O1 2.073(2) 2_655 ?
O1 C10 1.253(4) . ?
O2 C10 1.208(4) . ?
N1 C1 1.346(3) . ?
N1 C2 1.385(4) . ?
N1 C8 1.462(4) . ?
N2 C1 1.347(3) . ?
N2 C7 1.391(4) . ?
N2 C9 1.457(3) . ?
C2 C7 1.385(4) . ?
C2 C3 1.389(4) . ?
C3 C4 1.385(6) . ?
C4 C5 1.383(7) . ?
C5 C6 1.382(6) . ?
C6 C7 1.388(4) . ?
C10 C11 1.521(4) . ?
C11 F2 1.263(6) . ?
C11 F3 1.291(5) . ?
C11 F1 1.313(7) . ?
C11 F1A 1.323(8) . ?
C11 F2A 1.328(7) . ?
C11 F3A 1.377(7) . ?
C1S C2S 1.419(15) . ?
C2S O1S 1.126(15) . ?
C2S C1S 1.419(15) 2_655 ?
